data_7017888
loop_
_publ_author_name
'Mishra, Anurag'
'Vajpayee, Vaishali'
'Kim, Hyunuk'
'Lee, Min Hyung'
'Jung, Hyunji'
'Wang, Ming'
'Stang, Peter J.'
'Chi, Ki-Whan'

_publ_section_title
;
 Self-assembled metalla-bowls for selective sensing of multi-carboxylate
 anions.
;
_journal_issue 4
_journal_name_full 'Dalton transactions (Cambridge, England : 2003)'
_journal_page_first 1195
_journal_page_last 1201
_journal_paper_doi 10.1039/c1dt11612f
_journal_volume 41
_journal_year 2012
_chemical_formula_sum 'C165 H89.5 F12 N12.5 O24 Ru4 S4'
_chemical_formula_weight 3391.51
_chemical_name_systematic
;
?
;
_space_group_IT_number 2
_symmetry_cell_setting triclinic
_symmetry_space_group_name_Hall '-P 1'
_symmetry_space_group_name_H-M 'P -1'
_atom_sites_solution_hydrogens geom
_atom_sites_solution_primary direct
_atom_sites_solution_secondary difmap
_audit_creation_method SHELXL-97
_cell_angle_alpha 78.93(3)
_cell_angle_beta 70.96(3)
_cell_angle_gamma 74.07(3)
_cell_formula_units_Z 2
_cell_length_a 16.255(3)
_cell_length_b 17.304(4)
_cell_length_c 21.415(4)
_cell_measurement_temperature 100(2)
_cell_volume 5440(2)
_computing_cell_refinement HKL2000
_computing_data_collection 'ADSC Quantum-210 ADX Program'
_computing_data_reduction HKL2000
_computing_molecular_graphics 'Materials Studio 5.0'
_computing_publication_material 'Materials Studio 5.0'
_computing_structure_refinement 'SHELXL-97 (Sheldrick, 1997)'
_computing_structure_solution 'SHELXS-97 (Sheldrick, 1990)'
_diffrn_ambient_temperature 100(2)
_diffrn_measured_fraction_theta_full 0.641
_diffrn_measured_fraction_theta_max 0.641
_diffrn_measurement_device_type 'CCD area detector'
_diffrn_measurement_method 'omega scan'
_diffrn_radiation_monochromator 'Si(111) double crystal monochromator'
_diffrn_radiation_source 'bending magnet 6B MX beamline'
_diffrn_radiation_type synchrotron
_diffrn_radiation_wavelength 1.00000
_diffrn_reflns_av_R_equivalents 0.0335
_diffrn_reflns_av_sigmaI/netI 0.0393
_diffrn_reflns_limit_h_max 15
_diffrn_reflns_limit_h_min -15
_diffrn_reflns_limit_k_max 17
_diffrn_reflns_limit_k_min -16
_diffrn_reflns_limit_l_max 19
_diffrn_reflns_limit_l_min -20
_diffrn_reflns_number 13204
_diffrn_reflns_theta_full 30.07
_diffrn_reflns_theta_max 30.07
_diffrn_reflns_theta_min 1.92
_exptl_absorpt_coefficient_mu 1.849
_exptl_absorpt_correction_T_max 0.9297
_exptl_absorpt_correction_T_min 0.7087
_exptl_absorpt_correction_type multi-scan
_exptl_absorpt_process_details HKL2000
_exptl_crystal_density_diffrn 2.070
_exptl_crystal_density_method 'not measured'
_exptl_crystal_F_000 3414
_exptl_crystal_size_max 0.20
_exptl_crystal_size_mid 0.05
_exptl_crystal_size_min 0.04
_platon_squeeze_details
;
;
_refine_diff_density_max 1.350
_refine_diff_density_min -0.658
_refine_diff_density_rms 0.164
_refine_ls_extinction_coef 0.024(2)
_refine_ls_extinction_expression Fc^*^=kFc[1+0.001xFc^2^\l^3^/sin(2\q)]^-1/4^
_refine_ls_extinction_method SHELXL
_refine_ls_goodness_of_fit_ref 1.865
_refine_ls_hydrogen_treatment constr
_refine_ls_matrix_type full
_refine_ls_number_parameters 1154
_refine_ls_number_reflns 7360
_refine_ls_number_restraints 0
_refine_ls_restrained_S_all 1.865
_refine_ls_R_factor_all 0.1450
_refine_ls_R_factor_gt 0.1365
_refine_ls_shift/su_max 0.001
_refine_ls_shift/su_mean 0.000
_refine_ls_structure_factor_coef Fsqd
_refine_ls_weighting_details 'calc w=1/[\s^2^(Fo^2^)+(0.2000P)^2^+0.0000P] where P=(Fo^2^+2Fc^2^)/3'
_refine_ls_weighting_scheme calc
_refine_ls_wR_factor_gt 0.3840
_refine_ls_wR_factor_ref 0.3979
_reflns_number_gt 5917
_reflns_number_total 7360
_reflns_threshold_expression >2sigma(I)
_cod_data_source_file c1dt11612f.txt
_cod_data_source_block p-1
_cod_depositor_comments
;
The following automatic conversions were performed:

'_symmetry_cell_setting' value 'Triclinic' changed to 'triclinic'
according to /home/saulius/struct/CIF-dictionaries/cif_core.dic
dictionary named 'cif_core.dic' version 2.4.1 from 2010-06-29.

Automatic conversion script
Id: cif_fix_values 1715 2011-07-08 13:25:40Z adriana 
;
_cod_original_cell_volume 5440.5(19)
_cod_original_sg_symbol_H-M P-1
_cod_original_formula_sum 'C165 H89.50 F12 N12.50 O24 Ru4 S4'
_cod_database_code 7017888

loop_
_symmetry_equiv_pos_as_xyz
'x, y, z'
'-x, -y, -z'

loop_
_atom_site_label
_atom_site_type_symbol
_atom_site_fract_x
_atom_site_fract_y
_atom_site_fract_z
_atom_site_U_iso_or_equiv
_atom_site_adp_type
_atom_site_occupancy
_atom_site_symmetry_multiplicity
_atom_site_calc_flag
_atom_site_refinement_flags
Ru1 Ru 2.48863(11) -1.33706(9) 0.40114(8) 0.1128(10) Uani 1 1 d .
Ru2 Ru 2.74913(11) -1.33785(9) 0.51357(8) 0.1130(10) Uani 1 1 d .
Ru3 Ru 2.12559(11) -1.33941(9) 1.13886(8) 0.1159(10) Uani 1 1 d .
Ru4 Ru 1.86654(11) -1.32851(8) 1.02259(8) 0.1119(10) Uani 1 1 d .
O1 O 2.5103(12) -0.9659(7) 0.6397(9) 0.140(5) Uani 1 1 d .
O2 O 2.1940(10) -0.9666(7) 0.9568(9) 0.131(5) Uani 1 1 d .
O3 O 2.3341(12) -0.9801(8) 0.5627(9) 0.147(5) Uani 1 1 d .
O4 O 2.0294(10) -0.9717(9) 0.8745(8) 0.140(5) Uani 1 1 d .
N1 N 2.6493(12) -1.2549(11) 0.5694(9) 0.124(5) Uani 1 1 d .
N2 N 2.4702(12) -1.0804(13) 0.6962(9) 0.144(6) Uani 1 1 d .
H2A H 2.4352 -1.1021 0.7319 0.173 Uiso 1 1 calc R
N3 N 2.3485(14) -0.9980(10) 0.8015(12) 0.116(5) Uani 1 1 d .
N4 N 2.2532(14) -1.0800(11) 0.9002(9) 0.143(7) Uani 1 1 d .
H4A H 2.2833 -1.0970 0.8612 0.172 Uiso 1 1 calc R
N5 N 2.1608(13) -1.2533(10) 1.0579(11) 0.121(5) Uani 1 1 d .
N6 N 2.4232(11) -1.2551(9) 0.4697(9) 0.101(4) Uani 1 1 d .
N7 N 2.2879(10) -1.0921(11) 0.6103(9) 0.126(5) Uani 1 1 d .
H7A H 2.2511 -1.1153 0.6438 0.151 Uiso 1 1 calc R
N8 N 2.1844(15) -1.0105(11) 0.7229(13) 0.114(5) Uani 1 1 d .
N9 N 2.0843(12) -1.0843(12) 0.8204(10) 0.132(6) Uani 1 1 d .
H9A H 2.1227 -1.1023 0.7836 0.158 Uiso 1 1 calc R
N10 N 1.9399(12) -1.2490(9) 0.9583(9) 0.106(4) Uani 1 1 d .
C1 C 2.6082(17) -1.2745(13) 0.6360(14) 0.136(7) Uani 1 1 d .
H1B H 2.6200 -1.3297 0.6538 0.164 Uiso 1 1 calc R
C2 C 2.6252(17) -1.1771(17) 0.5472(11) 0.135(7) Uani 1 1 d .
H2B H 2.6516 -1.1617 0.5015 0.162 Uiso 1 1 calc R
C3 C 2.5514(18) -1.2191(13) 0.6777(15) 0.157(9) Uani 1 1 d .
H3 H 2.5280 -1.2352 0.7238 0.189 Uiso 1 1 calc R
C4 C 2.565(2) -1.1160(15) 0.5839(14) 0.139(8) Uani 1 1 d .
H4B H 2.5508 -1.0622 0.5636 0.167 Uiso 1 1 calc R
C5 C 2.5280(17) -1.1364(14) 0.6508(18) 0.152(10) Uani 1 1 d .
C6 C 2.4601(17) -1.0027(14) 0.6940(14) 0.120(6) Uani 1 1 d .
C7 C 2.4029(16) -0.9601(13) 0.7446(15) 0.114(6) Uani 1 1 d .
C8 C 2.3937(15) -0.8744(15) 0.7444(12) 0.138(7) Uani 1 1 d .
H8B H 2.4330 -0.8483 0.7087 0.166 Uiso 1 1 calc R
C9 C 2.3324(17) -0.8284(14) 0.7918(13) 0.126(6) Uani 1 1 d .
H9B H 2.3240 -0.7713 0.7878 0.151 Uiso 1 1 calc R
C10 C 2.2815(14) -0.8729(13) 0.8486(12) 0.122(6) Uani 1 1 d .
H10 H 2.2397 -0.8464 0.8851 0.146 Uiso 1 1 calc R
C11 C 2.2961(15) -0.9569(12) 0.8478(13) 0.102(5) Uani 1 1 d .
C12 C 2.242(2) -0.9987(16) 0.9080(15) 0.132(7) Uani 1 1 d .
C13 C 2.219(2) -1.1330(17) 0.951(2) 0.161(11) Uani 1 1 d .
C14 C 2.152(2) -1.1161(13) 1.0038(16) 0.132(8) Uani 1 1 d .
H14A H 2.1185 -1.0618 1.0070 0.158 Uiso 1 1 calc R
C15 C 2.259(2) -1.2181(16) 0.9536(16) 0.216(16) Uani 1 1 d .
H15A H 2.3100 -1.2379 0.9185 0.259 Uiso 1 1 calc R
C16 C 2.1276(15) -1.1754(17) 1.0555(12) 0.139(7) Uani 1 1 d .
H16A H 2.0814 -1.1569 1.0936 0.167 Uiso 1 1 calc R
C17 C 2.226(2) -1.2708(16) 1.0051(17) 0.181(13) Uani 1 1 d .
H17A H 2.2526 -1.3265 1.0019 0.218 Uiso 1 1 calc R
C18 C 2.4359(19) -1.1804(17) 0.4569(13) 0.142(7) Uani 1 1 d .
H18A H 2.4740 -1.1659 0.4146 0.170 Uiso 1 1 calc R
C19 C 2.3623(16) -1.2698(11) 0.5264(13) 0.109(6) Uani 1 1 d .
H19A H 2.3484 -1.3214 0.5346 0.131 Uiso 1 1 calc R
C20 C 2.3994(15) -1.1242(15) 0.4988(14) 0.123(7) Uani 1 1 d .
H20A H 2.4163 -1.0737 0.4883 0.148 Uiso 1 1 calc R
C21 C 2.3151(15) -1.2170(14) 0.5768(12) 0.132(7) Uani 1 1 d .
H21 H 2.2742 -1.2314 0.6179 0.159 Uiso 1 1 calc R
C22 C 2.3371(19) -1.1405(11) 0.5574(17) 0.132(8) Uani 1 1 d .
C23 C 2.2888(15) -1.0134(19) 0.6178(15) 0.156(11) Uani 1 1 d .
C24 C 2.232(2) -0.9676(17) 0.6740(18) 0.136(8) Uani 1 1 d .
C25 C 2.2362(18) -0.8853(12) 0.6700(16) 0.150(9) Uani 1 1 d .
H25A H 2.2736 -0.8610 0.6316 0.180 Uiso 1 1 calc R
C26 C 2.1873(16) -0.8432(13) 0.7203(13) 0.137(8) Uani 1 1 d .
H26A H 2.1877 -0.7885 0.7209 0.165 Uiso 1 1 calc R
C27 C 2.1325(15) -0.8886(15) 0.7750(12) 0.141(7) Uani 1 1 d .
H27A H 2.0938 -0.8637 0.8133 0.169 Uiso 1 1 calc R
C28 C 2.1378(19) -0.9658(13) 0.7704(18) 0.140(8) Uani 1 1 d .
C29 C 2.078(2) -1.0070(13) 0.8261(17) 0.144(9) Uani 1 1 d .
C30 C 2.0377(15) -1.1428(18) 0.8654(13) 0.146(11) Uani 1 1 d .
C31 C 1.9821(16) -1.1219(12) 0.9271(13) 0.125(7) Uani 1 1 d .
H31A H 1.9763 -1.0706 0.9398 0.150 Uiso 1 1 calc R
C32 C 2.0419(12) -1.2152(12) 0.8512(12) 0.112(7) Uani 1 1 d .
H32A H 2.0778 -1.2317 0.8090 0.135 Uiso 1 1 calc R
C33 C 1.9343(12) -1.1767(14) 0.9705(11) 0.124(6) Uani 1 1 d .
H33A H 1.8951 -1.1598 1.0118 0.149 Uiso 1 1 calc R
C34 C 1.9939(17) -1.2680(12) 0.8977(14) 0.121(7) Uani 1 1 d .
H34A H 1.9997 -1.3198 0.8860 0.145 Uiso 1 1 calc R
C35 C 2.133(2) -1.4443(14) 1.2121(14) 0.143(9) Uani 1 1 d .
H35A H 2.1009 -1.4866 1.2134 0.172 Uiso 1 1 calc R
C36 C 2.0821(14) -1.3713(14) 1.2492(11) 0.124(6) Uani 1 1 d .
H36A H 2.0173 -1.3648 1.2744 0.149 Uiso 1 1 calc R
C37 C 2.1217(17) -1.3062(12) 1.2316(11) 0.122(7) Uani 1 1 d .
C38 C 2.2130(15) -1.3155(14) 1.1845(12) 0.116(6) Uani 1 1 d .
H38A H 2.2414 -1.2681 1.1669 0.140 Uiso 1 1 calc R
C39 C 2.2500(12) -1.3844(15) 1.1605(13) 0.124(7) Uani 1 1 d .
H39A H 2.3032 -1.3826 1.1206 0.149 Uiso 1 1 calc R
C40 C 2.2163(19) -1.4464(13) 1.1675(13) 0.126(7) Uani 1 1 d .
C41 C 2.0691(14) -1.2254(12) 1.2616(10) 0.135(7) Uani 1 1 d .
H41A H 2.0839 -1.2243 1.3022 0.202 Uiso 1 1 calc R
H41B H 2.0047 -1.2213 1.2722 0.202 Uiso 1 1 calc R
H41C H 2.0854 -1.1798 1.2292 0.202 Uiso 1 1 calc R
C42 C 2.260(2) -1.5248(14) 1.1347(17) 0.167(10) Uani 1 1 d .
H42A H 2.2103 -1.5472 1.1325 0.200 Uiso 1 1 calc R
C43 C 2.3178(18) -1.5118(14) 1.0655(13) 0.158(8) Uani 1 1 d .
H43A H 2.2828 -1.4729 1.0387 0.237 Uiso 1 1 calc R
H43B H 2.3412 -1.5633 1.0463 0.237 Uiso 1 1 calc R
H43C H 2.3676 -1.4905 1.0660 0.237 Uiso 1 1 calc R
C44 C 2.309(3) -1.5870(15) 1.184(2) 0.25(2) Uani 1 1 d .
H44A H 2.3389 -1.6378 1.1648 0.376 Uiso 1 1 calc R
H44B H 2.2642 -1.5977 1.2268 0.376 Uiso 1 1 calc R
H44C H 2.3526 -1.5637 1.1920 0.376 Uiso 1 1 calc R
C45 C 1.8077(16) -1.4334(14) 1.0531(17) 0.152(9) Uani 1 1 d .
C46 C 1.7456(16) -1.3626(14) 1.0867(13) 0.143(8) Uani 1 1 d .
H46A H 1.7306 -1.3637 1.1360 0.171 Uiso 1 1 calc R
C47 C 1.7210(15) -1.2918(12) 1.0487(17) 0.143(9) Uani 1 1 d .
H47A H 1.6912 -1.2420 1.0718 0.172 Uiso 1 1 calc R
C48 C 1.7504(18) -1.2820(14) 0.9814(13) 0.135(8) Uani 1 1 d .
C49 C 1.8111(14) -1.3500(15) 0.9514(12) 0.124(6) Uani 1 1 d .
H49A H 1.8450 -1.3398 0.9036 0.148 Uiso 1 1 calc R
C50 C 1.8400(16) -1.4222(14) 0.9835(11) 0.121(6) Uani 1 1 d .
H50A H 1.8905 -1.4635 0.9591 0.145 Uiso 1 1 calc R
C51 C 1.8391(15) -1.5132(13) 1.0972(14) 0.161(9) Uani 1 1 d .
H51A H 1.8010 -1.5506 1.1029 0.241 Uiso 1 1 calc R
H51B H 1.8347 -1.4999 1.1409 0.241 Uiso 1 1 calc R
H51C H 1.9013 -1.5386 1.0754 0.241 Uiso 1 1 calc R
C52 C 1.721(2) -1.2029(11) 0.9388(13) 0.158(9) Uani 1 1 d .
H52A H 1.7759 -1.1910 0.9040 0.190 Uiso 1 1 calc R
C53 C 1.666(3) -1.219(2) 0.9062(15) 0.236(18) Uani 1 1 d .
H53A H 1.6998 -1.2624 0.8784 0.353 Uiso 1 1 calc R
H53B H 1.6462 -1.1698 0.8783 0.353 Uiso 1 1 calc R
H53C H 1.6139 -1.2348 0.9393 0.353 Uiso 1 1 calc R
C54 C 1.6800(15) -1.1307(11) 0.9823(13) 0.147(8) Uani 1 1 d .
H54A H 1.6653 -1.0804 0.9539 0.221 Uiso 1 1 calc R
H54B H 1.7233 -1.1262 1.0034 0.221 Uiso 1 1 calc R
H54C H 1.6255 -1.1403 1.0166 0.221 Uiso 1 1 calc R
C55 C 2.5095(18) -1.4535(15) 0.3598(11) 0.122(7) Uani 1 1 d .
C56 C 2.4238(18) -1.4308(15) 0.4000(12) 0.126(7) Uani 1 1 d .
H56A H 2.4060 -1.4660 0.4426 0.151 Uiso 1 1 calc R
C57 C 2.3619(14) -1.3490(12) 0.3921(10) 0.111(5) Uani 1 1 d .
H57A H 2.3049 -1.3330 0.4279 0.133 Uiso 1 1 calc R
C58 C 2.394(2) -1.2915(13) 0.3420(16) 0.133(8) Uani 1 1 d .
C59 C 2.479(2) -1.3123(14) 0.3032(12) 0.139(8) Uani 1 1 d .
H59A H 2.5053 -1.2671 0.2748 0.167 Uiso 1 1 calc R
C60 C 2.545(2) -1.3943(17) 0.3105(17) 0.170(11) Uani 1 1 d .
H60A H 2.6102 -1.4029 0.2859 0.204 Uiso 1 1 calc R
C61 C 2.5688(14) -1.5318(11) 0.3732(10) 0.128(6) Uani 1 1 d .
H61A H 2.5648 -1.5714 0.3478 0.192 Uiso 1 1 calc R
H61B H 2.5505 -1.5505 0.4208 0.192 Uiso 1 1 calc R
H61C H 2.6305 -1.5256 0.3599 0.192 Uiso 1 1 calc R
C62 C 2.3296(18) -1.2130(14) 0.3349(14) 0.156(9) Uani 1 1 d .
H62A H 2.2963 -1.1962 0.3803 0.188 Uiso 1 1 calc R
C63 C 2.3831(19) -1.1415(17) 0.2906(14) 0.179(9) Uani 1 1 d .
H63A H 2.3396 -1.0899 0.2878 0.268 Uiso 1 1 calc R
H63B H 2.4155 -1.1566 0.2457 0.268 Uiso 1 1 calc R
H63C H 2.4255 -1.1359 0.3122 0.268 Uiso 1 1 calc R
C64 C 2.264(2) -1.2194(16) 0.303(2) 0.228(17) Uani 1 1 d .
H64A H 2.2312 -1.2604 0.3288 0.343 Uiso 1 1 calc R
H64B H 2.2955 -1.2351 0.2577 0.343 Uiso 1 1 calc R
H64C H 2.2216 -1.1671 0.2997 0.343 Uiso 1 1 calc R
C65 C 2.8755(13) -1.3034(13) 0.4806(17) 0.136(8) Uani 1 1 d .
C66 C 2.8479(12) -1.3163(15) 0.5520(13) 0.110(6) Uani 1 1 d .
H66A H 2.8310 -1.2685 0.5771 0.132 Uiso 1 1 calc R
C67 C 2.8276(13) -1.3818(15) 0.5837(11) 0.109(5) Uani 1 1 d .
H67A H 2.7955 -1.3828 0.6323 0.131 Uiso 1 1 calc R
C68 C 2.8313(15) -1.4428(15) 0.5523(15) 0.133(7) Uani 1 1 d .
C69 C 2.8575(14) -1.4422(13) 0.4825(14) 0.122(6) Uani 1 1 d .
H69A H 2.8499 -1.4853 0.4611 0.146 Uiso 1 1 calc R
C70 C 2.8815(11) -1.3701(16) 0.4449(11) 0.128(7) Uani 1 1 d .
H70A H 2.8898 -1.3609 0.3959 0.154 Uiso 1 1 calc R
C71 C 2.8966(13) -1.2284(12) 0.4290(13) 0.155(9) Uani 1 1 d .
H71A H 2.9577 -1.2242 0.4233 0.232 Uiso 1 1 calc R
H71B H 2.8543 -1.1790 0.4453 0.232 Uiso 1 1 calc R
H71C H 2.8912 -1.2351 0.3862 0.232 Uiso 1 1 calc R
C72 C 2.8057(14) -1.5248(13) 0.5844(11) 0.131(7) Uani 1 1 d .
H72A H 2.7822 -1.5466 0.5553 0.157 Uiso 1 1 calc R
C73 C 2.7383(18) -1.5141(12) 0.6536(15) 0.163(10) Uani 1 1 d .
H73A H 2.6811 -1.4800 0.6488 0.245 Uiso 1 1 calc R
H73B H 2.7613 -1.4884 0.6793 0.245 Uiso 1 1 calc R
H73C H 2.7294 -1.5671 0.6767 0.245 Uiso 1 1 calc R
C74 C 2.8895(15) -1.5834(15) 0.5983(16) 0.178(11) Uani 1 1 d .
H74A H 2.9349 -1.5960 0.5561 0.267 Uiso 1 1 calc R
H74B H 2.8738 -1.6334 0.6238 0.267 Uiso 1 1 calc R
H74C H 2.9133 -1.5583 0.6239 0.267 Uiso 1 1 calc R
C1O C 2.6316(16) -1.3042(11) 0.4288(11) 0.111(6) Uani 1 1 d .
C2O C 2.6074(14) -1.3736(15) 0.4757(13) 0.129(8) Uani 1 1 d .
C3O C 1.9602(17) -1.3011(12) 1.1061(11) 0.112(6) Uani 1 1 d .
C4O C 2.0178(17) -1.3654(15) 1.0658(11) 0.124(8) Uani 1 1 d .
O1O O 2.6959(9) -1.2764(7) 0.4341(6) 0.113(4) Uani 1 1 d .
O2O O 2.6485(8) -1.3969(6) 0.5256(7) 0.114(4) Uani 1 1 d .
O3O O 2.5971(8) -1.2826(7) 0.3834(7) 0.108(3) Uani 1 1 d .
O4O O 2.5474(9) -1.4009(6) 0.4769(6) 0.108(3) Uani 1 1 d .
O5O O 2.1017(9) -1.3968(7) 1.0744(6) 0.117(4) Uani 1 1 d .
O6O O 1.9936(9) -1.2753(6) 1.1399(7) 0.120(4) Uani 1 1 d .
O7O O 1.9960(8) -1.3960(7) 1.0267(7) 0.112(4) Uani 1 1 d .
O8O O 1.8915(11) -1.2760(7) 1.0942(7) 0.116(4) Uani 1 1 d .
S1F S 2.3165(7) -1.2352(5) 0.7514(6) 0.171(5) Uani 0.75 1 d P
F1F F 2.2902(12) -1.3789(9) 0.7653(9) 0.136(5) Uani 0.75 1 d P
F2F F 2.3784(13) -1.3634(8) 0.8208(12) 0.183(7) Uani 0.75 1 d P
F3F F 2.2407(18) -1.3216(12) 0.8587(13) 0.211(9) Uani 0.75 1 d P
O1F O 2.3900(12) -1.2655(16) 0.6878(11) 0.182(10) Uani 0.75 1 d P
O2F O 2.2379(16) -1.2054(9) 0.7381(7) 0.129(6) Uani 0.75 1 d P
O3F O 2.3442(12) -1.1900(9) 0.7914(7) 0.122(5) Uani 0.75 1 d P
C1F C 2.316(4) -1.359(4) 0.788(2) 0.26(3) Uani 0.75 1 d P
S2F S 1.8349(5) -1.4005(4) 1.2581(4) 0.137(2) Uani 0.84 1 d P
F4F F 1.8093(11) -1.5473(8) 1.2924(8) 0.147(5) Uani 0.84 1 d P
F5F F 1.8965(12) -1.5172(8) 1.3318(7) 0.150(5) Uani 0.84 1 d P
F6F F 1.7556(9) -1.4635(7) 1.3707(7) 0.125(4) Uani 0.84 1 d P
O4F O 1.9154(13) -1.4363(9) 1.2003(9) 0.143(6) Uani 0.84 1 d P
O5F O 1.7550(9) -1.3720(8) 1.2442(7) 0.103(4) Uani 0.84 1 d P
O6F O 1.8599(9) -1.3483(8) 1.2921(7) 0.112(4) Uani 0.84 1 d P
C2F C 1.827(2) -1.4865(16) 1.3125(17) 0.138(10) Uani 0.84 1 d P
S3F S 2.4921(6) -1.3093(5) 0.1083(6) 0.143(3) Uani 0.78 1 d P
F7F F 2.5891(10) -1.4474(9) 0.1434(12) 0.174(7) Uani 0.78 1 d P
F8F F 2.4556(17) -1.4258(10) 0.1988(14) 0.193(8) Uani 0.78 1 d P
F9F F 2.4899(10) -1.4616(9) 0.1077(11) 0.170(7) Uani 0.78 1 d P
O7F O 2.5458(16) -1.3128(11) 0.0410(13) 0.161(7) Uani 0.78 1 d P
O8F O 2.3997(11) -1.2842(10) 0.1102(11) 0.160(7) Uani 0.78 1 d P
O9F O 2.5254(11) -1.2715(10) 0.1461(8) 0.128(5) Uani 0.78 1 d P
C3F C 2.519(3) -1.4171(17) 0.1333(19) 0.138(10) Uani 0.78 1 d P

loop_
_atom_site_aniso_label
_atom_site_aniso_U_11
_atom_site_aniso_U_22
_atom_site_aniso_U_33
_atom_site_aniso_U_23
_atom_site_aniso_U_13
_atom_site_aniso_U_12
Ru1 0.1148(15) 0.1107(13) 0.1156(16) -0.0084(9) -0.0356(12) -0.0303(9)
Ru2 0.1063(15) 0.1153(13) 0.1171(17) -0.0165(9) -0.0307(13) -0.0246(9)
Ru3 0.1154(16) 0.1133(13) 0.1194(17) -0.0152(9) -0.0302(13) -0.0298(9)
Ru4 0.1121(16) 0.1048(12) 0.1173(16) -0.0164(9) -0.0292(13) -0.0248(9)
O1 0.182(14) 0.089(8) 0.137(12) -0.020(8) -0.032(12) -0.025(9)
O2 0.128(11) 0.110(9) 0.130(12) -0.032(8) 0.026(11) -0.049(7)
O3 0.153(13) 0.124(10) 0.146(14) -0.050(10) -0.023(13) -0.004(9)
O4 0.144(12) 0.112(10) 0.134(12) -0.034(9) 0.017(11) -0.039(8)
N1 0.143(14) 0.107(13) 0.104(14) 0.020(9) -0.014(12) -0.049(10)
N2 0.146(15) 0.124(15) 0.123(14) 0.024(12) -0.008(14) -0.032(12)
N3 0.107(13) 0.112(12) 0.115(16) -0.010(13) -0.023(14) -0.015(11)
N4 0.22(2) 0.100(12) 0.101(12) 0.004(10) -0.007(13) -0.074(13)
N5 0.110(12) 0.096(12) 0.120(15) -0.004(9) 0.019(13) -0.035(9)
N6 0.083(10) 0.110(12) 0.100(13) -0.020(8) -0.002(11) -0.029(8)
N7 0.113(12) 0.093(10) 0.142(15) -0.004(11) 0.007(12) -0.036(9)
N8 0.111(13) 0.108(13) 0.120(16) -0.016(12) -0.026(13) -0.029(11)
N9 0.107(12) 0.156(17) 0.103(13) 0.008(12) 0.014(12) -0.051(11)
N10 0.138(14) 0.086(10) 0.081(12) -0.013(8) -0.003(11) -0.039(8)
C1 0.144(19) 0.095(14) 0.14(2) -0.023(15) -0.022(18) 0.001(14)
C2 0.159(19) 0.15(2) 0.093(14) -0.039(18) 0.017(16) -0.078(15)
C3 0.17(2) 0.076(13) 0.18(2) 0.027(15) -0.03(2) -0.023(13)
C4 0.20(3) 0.139(19) 0.090(16) 0.001(15) -0.038(19) -0.08(2)
C5 0.129(18) 0.117(19) 0.20(3) -0.09(2) -0.02(2) 0.008(14)
C6 0.129(18) 0.098(17) 0.11(2) -0.013(16) -0.003(18) -0.031(15)
C7 0.100(16) 0.115(17) 0.13(2) 0.002(17) -0.024(17) -0.042(14)
C8 0.115(17) 0.16(2) 0.129(19) -0.029(16) 0.022(17) -0.079(14)
C9 0.125(17) 0.129(15) 0.103(16) -0.008(15) -0.025(16) -0.010(15)
C10 0.122(16) 0.112(15) 0.125(19) -0.034(13) -0.018(16) -0.023(12)
C11 0.081(13) 0.112(16) 0.088(17) -0.017(14) -0.008(14) -0.001(12)
C12 0.13(2) 0.15(2) 0.11(2) -0.004(19) -0.03(2) -0.033(18)
C13 0.14(2) 0.13(3) 0.18(3) -0.07(2) -0.01(2) 0.002(17)
C14 0.17(2) 0.087(13) 0.15(2) 0.012(17) -0.06(2) -0.047(16)
C15 0.26(4) 0.116(19) 0.17(3) -0.084(19) 0.11(3) -0.04(2)
C16 0.137(18) 0.13(2) 0.123(18) -0.049(17) 0.013(15) -0.028(15)
C17 0.16(2) 0.14(2) 0.12(2) 0.011(18) 0.07(2) 0.005(18)
C18 0.17(2) 0.136(19) 0.124(19) -0.018(17) -0.035(18) -0.039(17)
C19 0.114(16) 0.107(12) 0.116(17) -0.020(13) -0.031(16) -0.036(12)
C20 0.085(13) 0.15(2) 0.095(16) -0.001(15) 0.026(15) -0.027(12)
C21 0.116(16) 0.148(19) 0.106(16) -0.038(14) 0.033(14) -0.051(13)
C22 0.141(19) 0.068(11) 0.20(3) -0.038(16) -0.08(2) 0.012(14)
C23 0.094(16) 0.19(3) 0.108(18) 0.04(2) 0.066(18) -0.067(16)
C24 0.12(2) 0.16(2) 0.14(2) -0.04(2) -0.07(2) 0.004(18)
C25 0.17(2) 0.068(12) 0.22(3) 0.006(15) -0.07(2) -0.038(12)
C26 0.151(19) 0.087(13) 0.17(2) -0.039(15) -0.043(19) 0.002(14)
C27 0.119(16) 0.14(2) 0.122(18) 0.002(15) 0.012(16) -0.032(14)
C28 0.143(19) 0.080(15) 0.20(3) -0.011(19) -0.04(2) -0.040(14)
C29 0.19(3) 0.069(14) 0.18(3) -0.006(16) -0.07(3) -0.038(16)
C30 0.073(14) 0.20(3) 0.088(18) -0.070(18) 0.047(16) 0.036(16)
C31 0.130(18) 0.107(12) 0.14(2) 0.016(14) -0.041(19) -0.046(13)
C32 0.091(12) 0.088(11) 0.137(18) -0.073(14) 0.001(13) 0.014(11)
C33 0.088(13) 0.131(17) 0.125(17) 0.008(15) -0.007(13) -0.023(12)
C34 0.140(18) 0.094(12) 0.13(2) -0.002(14) -0.047(18) -0.034(13)
C35 0.16(2) 0.13(2) 0.16(2) 0.038(16) -0.10(2) -0.055(17)
C36 0.108(14) 0.115(15) 0.140(18) -0.007(13) -0.020(14) -0.033(13)
C37 0.14(2) 0.121(16) 0.107(16) -0.021(12) -0.059(17) 0.004(14)
C38 0.084(15) 0.125(17) 0.134(18) -0.011(13) -0.017(15) -0.035(12)
C39 0.072(12) 0.112(15) 0.18(2) -0.044(14) -0.015(13) -0.014(12)
C40 0.123(19) 0.104(16) 0.16(2) -0.035(13) -0.046(18) -0.011(13)
C41 0.130(16) 0.137(15) 0.124(16) -0.023(12) -0.052(14) 0.014(12)
C42 0.19(2) 0.14(2) 0.20(3) -0.003(19) -0.10(2) -0.042(17)
C43 0.17(2) 0.138(17) 0.13(2) -0.006(14) -0.02(2) -0.020(15)
C44 0.33(4) 0.128(18) 0.37(5) -0.11(2) -0.24(4) 0.04(2)
C45 0.127(17) 0.15(2) 0.21(3) 0.01(2) -0.07(2) -0.084(16)
C46 0.161(19) 0.110(16) 0.16(2) -0.073(16) -0.024(17) -0.029(14)
C47 0.149(18) 0.083(14) 0.23(3) -0.040(15) -0.10(2) -0.006(11)
C48 0.17(2) 0.15(2) 0.095(16) -0.018(14) -0.072(17) -0.025(17)
C49 0.112(15) 0.126(17) 0.131(17) -0.053(17) -0.010(15) -0.029(12)
C50 0.16(2) 0.107(15) 0.089(16) -0.029(11) -0.010(16) -0.038(13)
C51 0.147(18) 0.140(16) 0.20(2) 0.045(16) -0.075(19) -0.061(14)
C52 0.23(3) 0.092(13) 0.16(2) 0.009(13) -0.08(2) -0.033(14)
C53 0.27(4) 0.28(4) 0.16(2) -0.09(2) -0.14(3) 0.07(3)
C54 0.144(16) 0.105(13) 0.20(2) -0.059(14) -0.071(17) 0.005(11)
C55 0.13(2) 0.15(2) 0.089(16) -0.012(13) 0.003(17) -0.081(17)
C56 0.128(19) 0.18(2) 0.098(16) -0.028(14) -0.028(17) -0.080(16)
C57 0.132(15) 0.094(12) 0.100(14) -0.021(11) -0.011(13) -0.034(13)
C58 0.14(2) 0.105(15) 0.16(2) 0.004(16) -0.05(2) -0.040(16)
C59 0.19(3) 0.136(19) 0.109(18) 0.036(13) -0.06(2) -0.079(19)
C60 0.18(2) 0.15(2) 0.22(3) -0.08(2) -0.12(3) 0.01(2)
C61 0.141(16) 0.093(12) 0.139(17) -0.009(10) -0.036(14) -0.016(11)
C62 0.18(2) 0.138(18) 0.20(2) -0.016(16) -0.11(2) -0.046(17)
C63 0.18(2) 0.18(2) 0.18(2) -0.004(18) -0.07(2) -0.023(18)
C64 0.23(3) 0.138(19) 0.36(5) 0.05(2) -0.19(4) -0.049(19)
C65 0.074(13) 0.132(16) 0.20(3) -0.053(19) -0.009(17) -0.028(11)
C66 0.052(11) 0.144(19) 0.112(19) -0.020(14) -0.006(13) -0.003(10)
C67 0.111(15) 0.119(14) 0.112(15) -0.013(15) -0.041(13) -0.040(12)
C68 0.116(16) 0.136(19) 0.14(2) 0.015(16) -0.055(17) -0.019(13)
C69 0.116(15) 0.125(15) 0.13(2) -0.010(13) -0.047(15) -0.027(12)
C70 0.057(11) 0.19(2) 0.101(15) -0.049(16) 0.021(12) -0.004(11)
C71 0.096(13) 0.125(15) 0.19(2) -0.009(14) 0.041(16) -0.039(11)
C72 0.088(13) 0.16(2) 0.092(14) -0.030(13) 0.030(14) -0.007(12)
C73 0.16(2) 0.111(14) 0.24(3) -0.019(15) -0.09(3) -0.018(12)
C74 0.114(17) 0.152(19) 0.26(3) -0.023(19) -0.08(2) 0.006(14)
C1O 0.103(15) 0.097(13) 0.094(15) 0.014(11) -0.008(14) -0.002(11)
C2O 0.080(13) 0.158(18) 0.17(2) -0.035(17) -0.053(15) -0.035(12)
C3O 0.107(17) 0.104(13) 0.129(18) -0.039(12) -0.048(15) 0.002(12)
C4O 0.14(2) 0.171(19) 0.106(15) 0.007(14) -0.059(16) -0.091(18)
O1O 0.103(8) 0.119(8) 0.124(10) -0.020(7) -0.035(8) -0.032(7)
O2O 0.102(8) 0.106(7) 0.136(10) -0.027(7) -0.038(9) -0.015(6)
O3O 0.099(9) 0.099(7) 0.116(10) -0.013(7) -0.015(9) -0.027(6)
O4O 0.116(9) 0.102(7) 0.108(9) -0.013(6) -0.038(8) -0.022(6)
O5O 0.127(10) 0.114(8) 0.125(10) -0.018(6) -0.042(9) -0.041(7)
O6O 0.132(11) 0.094(7) 0.128(10) -0.007(7) -0.030(10) -0.031(7)
O7O 0.092(8) 0.104(7) 0.119(10) -0.010(7) -0.012(8) -0.014(6)
O8O 0.128(11) 0.106(8) 0.117(10) -0.021(7) -0.032(9) -0.031(7)
S1F 0.157(7) 0.089(5) 0.276(15) -0.006(6) -0.078(10) -0.035(5)
F1F 0.162(15) 0.128(10) 0.129(14) -0.022(9) -0.037(12) -0.053(10)
F2F 0.184(16) 0.099(10) 0.26(2) -0.008(11) -0.080(17) -0.022(9)
F3F 0.26(3) 0.159(14) 0.23(2) 0.006(14) -0.06(2) -0.107(16)
O1F 0.079(11) 0.31(3) 0.133(17) -0.141(19) 0.056(13) -0.041(14)
O2F 0.190(19) 0.083(9) 0.070(9) -0.005(7) 0.033(12) -0.049(11)
O3F 0.143(14) 0.127(11) 0.078(10) -0.012(8) 0.022(11) -0.066(10)
C1F 0.22(5) 0.44(9) 0.14(3) -0.04(4) -0.15(4) 0.00(5)
S2F 0.131(6) 0.098(4) 0.188(8) -0.022(4) -0.058(6) -0.020(4)
F4F 0.172(13) 0.127(9) 0.159(13) -0.023(8) -0.052(11) -0.050(9)
F5F 0.192(15) 0.111(8) 0.138(11) 0.002(7) -0.055(11) -0.022(9)
F6F 0.107(9) 0.137(9) 0.113(10) -0.021(7) -0.001(9) -0.031(7)
O4F 0.169(16) 0.127(11) 0.161(15) -0.020(11) -0.077(15) -0.042(11)
O5F 0.089(9) 0.111(9) 0.100(10) -0.004(7) -0.021(8) -0.021(7)
O6F 0.115(10) 0.123(9) 0.092(9) -0.035(7) -0.005(9) -0.034(8)
C2F 0.14(2) 0.14(2) 0.17(3) 0.001(18) -0.10(3) -0.024(16)
S3F 0.128(7) 0.138(6) 0.161(8) -0.015(5) -0.040(7) -0.033(4)
F7F 0.108(10) 0.123(10) 0.32(3) -0.054(12) -0.077(14) -0.028(8)
F8F 0.23(2) 0.141(12) 0.23(2) 0.036(14) -0.11(2) -0.077(13)
F9F 0.130(11) 0.141(11) 0.26(2) -0.079(13) -0.069(14) -0.006(9)
O7F 0.176(19) 0.145(14) 0.158(19) -0.002(12) -0.047(18) -0.042(12)
O8F 0.104(13) 0.136(13) 0.24(2) 0.030(13) -0.078(14) -0.024(9)
O9F 0.119(12) 0.156(13) 0.099(11) -0.037(10) 0.010(11) -0.053(10)
C3F 0.16(3) 0.13(2) 0.16(3) 0.018(19) -0.11(3) -0.04(2)

loop_
_atom_type_symbol
_atom_type_description
_atom_type_scat_dispersion_real
_atom_type_scat_dispersion_imag
_atom_type_scat_source
C C -0.0021 0.0035 'International Tables Vol C Tables 4.2.6.8 and 6.1.1.4'
H H 0.0000 0.0000 'International Tables Vol C Tables 4.2.6.8 and 6.1.1.4'
N N -0.0031 0.0071 'International Tables Vol C Tables 4.2.6.8 and 6.1.1.4'
O O -0.0043 0.0128 'International Tables Vol C Tables 4.2.6.8 and 6.1.1.4'
F F -0.0057 0.0215 'International Tables Vol C Tables 4.2.6.8 and 6.1.1.4'
S S 0.1721 0.2445 'International Tables Vol C Tables 4.2.6.8 and 6.1.1.4'
Ru Ru -0.8020 1.5500 'International Tables Vol C Tables 4.2.6.8 and 6.1.1.4'

loop_
_geom_angle_atom_site_label_1
_geom_angle_atom_site_label_2
_geom_angle_atom_site_label_3
_geom_angle
N6 Ru1 C59 121.8(10)
N6 Ru1 O3O 84.0(6)
C59 Ru1 O3O 96.6(9)
N6 Ru1 O4O 83.2(5)
C59 Ru1 O4O 154.1(10)
O3O Ru1 O4O 78.1(6)
N6 Ru1 C60 163.9(9)
C59 Ru1 C60 42.4(10)
O3O Ru1 C60 94.1(10)
O4O Ru1 C60 112.2(7)
N6 Ru1 C56 118.1(9)
C59 Ru1 C56 79.4(8)
O3O Ru1 C56 156.2(8)
O4O Ru1 C56 95.3(7)
C60 Ru1 C56 67.0(10)
N6 Ru1 C57 92.0(7)
C59 Ru1 C57 65.8(9)
O3O Ru1 C57 156.4(7)
O4O Ru1 C57 124.7(7)
C60 Ru1 C57 83.3(9)
C56 Ru1 C57 40.4(7)
N6 Ru1 C58 94.4(9)
C59 Ru1 C58 36.5(9)
O3O Ru1 C58 120.2(8)
O4O Ru1 C58 161.4(9)
C60 Ru1 C58 72.6(10)
C56 Ru1 C58 69.5(8)
C57 Ru1 C58 36.8(8)
N6 Ru1 C55 153.0(8)
C59 Ru1 C55 70.0(9)
O3O Ru1 C55 120.5(7)
O4O Ru1 C55 90.7(7)
C60 Ru1 C55 37.4(9)
C56 Ru1 C55 36.1(7)
C57 Ru1 C55 70.0(8)
C58 Ru1 C55 83.1(9)
N1 Ru2 O2O 85.1(6)
N1 Ru2 O1O 84.5(6)
O2O Ru2 O1O 78.6(5)
N1 Ru2 C68 125.4(10)
O2O Ru2 C68 93.3(7)
O1O Ru2 C68 148.6(9)
N1 Ru2 C65 112.0(8)
O2O Ru2 C65 162.7(7)
O1O Ru2 C65 99.6(9)
C68 Ru2 C65 79.3(9)
N1 Ru2 C70 150.2(9)
O2O Ru2 C70 123.0(7)
O1O Ru2 C70 91.1(7)
C68 Ru2 C70 67.7(9)
C65 Ru2 C70 39.7(8)
N1 Ru2 C66 91.5(7)
O2O Ru2 C66 148.8(8)
O1O Ru2 C66 132.0(8)
C68 Ru2 C66 63.7(9)
C65 Ru2 C66 38.9(8)
C70 Ru2 C66 69.8(8)
N1 Ru2 C67 97.5(8)
O2O Ru2 C67 115.7(7)
O1O Ru2 C67 165.6(7)
C68 Ru2 C67 36.0(8)
C65 Ru2 C67 66.5(9)
C70 Ru2 C67 80.0(8)
C66 Ru2 C67 34.0(7)
N1 Ru2 C69 163.6(9)
O2O Ru2 C69 94.4(6)
O1O Ru2 C69 111.5(7)
C68 Ru2 C69 38.2(8)
C65 Ru2 C69 70.1(8)
C70 Ru2 C69 38.3(8)
C66 Ru2 C69 80.5(7)
C67 Ru2 C69 67.9(8)
O5O Ru3 N5 86.3(6)
O5O Ru3 O6O 78.9(5)
N5 Ru3 O6O 83.0(6)
O5O Ru3 C39 117.1(8)
N5 Ru3 C39 99.9(8)
O6O Ru3 C39 163.7(8)
O5O Ru3 C38 151.5(8)
N5 Ru3 C38 91.2(7)
O6O Ru3 C38 129.0(8)
C39 Ru3 C38 35.5(8)
O5O Ru3 C37 159.3(8)
N5 Ru3 C37 113.2(9)
O6O Ru3 C37 96.4(7)
C39 Ru3 C37 67.7(8)
C38 Ru3 C37 40.6(8)
O5O Ru3 C40 92.0(7)
N5 Ru3 C40 125.2(10)
O6O Ru3 C40 150.1(9)
C39 Ru3 C40 35.2(8)
C38 Ru3 C40 66.4(8)
C37 Ru3 C40 82.1(8)
O5O Ru3 C35 94.2(7)
N5 Ru3 C35 162.3(11)
O6O Ru3 C35 114.5(9)
C39 Ru3 C35 64.1(9)
C38 Ru3 C35 79.9(8)
C37 Ru3 C35 69.3(9)
C40 Ru3 C35 37.1(8)
O5O Ru3 C36 122.9(7)
N5 Ru3 C36 148.5(8)
O6O Ru3 C36 91.1(7)
C39 Ru3 C36 78.0(9)
C38 Ru3 C36 68.7(8)
C37 Ru3 C36 36.6(8)
C40 Ru3 C36 69.9(8)
C35 Ru3 C36 40.2(9)
N10 Ru4 O8O 81.4(6)
N10 Ru4 O7O 82.0(6)
O8O Ru4 O7O 76.4(6)
N10 Ru4 C49 95.7(8)
O8O Ru4 C49 163.2(8)
O7O Ru4 C49 119.7(7)
N10 Ru4 C50 119.6(8)
O8O Ru4 C50 155.9(8)
O7O Ru4 C50 93.9(8)
C49 Ru4 C50 36.5(7)
N10 Ru4 C46 154.5(9)
O8O Ru4 C46 96.5(7)
O7O Ru4 C46 122.5(8)
C49 Ru4 C46 78.8(9)
C50 Ru4 C46 69.8(7)
N10 Ru4 C45 157.1(11)
O8O Ru4 C45 119.8(9)
O7O Ru4 C45 94.1(7)
C49 Ru4 C45 66.5(10)
C50 Ru4 C45 37.8(8)
C46 Ru4 C45 40.3(9)
N10 Ru4 C47 118.2(9)
O8O Ru4 C47 100.9(8)
O7O Ru4 C47 159.3(9)
C49 Ru4 C47 65.8(8)
C50 Ru4 C47 80.3(8)
C46 Ru4 C47 36.9(9)
C45 Ru4 C47 69.1(9)
N10 Ru4 C48 94.0(8)
O8O Ru4 C48 125.6(8)
O7O Ru4 C48 157.0(8)
C49 Ru4 C48 37.8(8)
C50 Ru4 C48 68.3(9)
C46 Ru4 C48 66.4(10)
C45 Ru4 C48 80.7(9)
C47 Ru4 C48 35.7(9)
C2 N1 C1 114.4(17)
C2 N1 Ru2 123.7(16)
C1 N1 Ru2 121.5(14)
C6 N2 C5 131(2)
C11 N3 C7 120(2)
C13 N4 C12 122(2)
C17 N5 C16 110.5(18)
C17 N5 Ru3 122.9(17)
C16 N5 Ru3 126.3(18)
C18 N6 C19 115.0(17)
C18 N6 Ru1 120.8(18)
C19 N6 Ru1 124.0(13)
C23 N7 C22 130.5(19)
C28 N8 C24 109(2)
C29 N9 C30 130(2)
C33 N10 C34 114.7(16)
C33 N10 Ru4 124.0(15)
C34 N10 Ru4 121.1(13)
C3 C1 N1 124(2)
N1 C2 C4 127(2)
C1 C3 C5 119(3)
C5 C4 C2 118(2)
C4 C5 N2 125(3)
C4 C5 C3 118(2)
N2 C5 C3 117(3)
N2 C6 O1 117(2)
N2 C6 C7 122(2)
O1 C6 C7 121(2)
C6 C7 N3 121(2)
C6 C7 C8 123(2)
N3 C7 C8 116(2)
C9 C8 C7 125(2)
C8 C9 C10 115(2)
C11 C10 C9 118(2)
N3 C11 C10 127(2)
N3 C11 C12 119(2)
C10 C11 C12 115(2)
O2 C12 N4 124(2)
O2 C12 C11 125(2)
N4 C12 C11 111(2)
C14 C13 N4 127(2)
C14 C13 C15 111(3)
N4 C13 C15 121(3)
C13 C14 C16 122(3)
C17 C15 C13 121(3)
N5 C16 C14 128(2)
N5 C17 C15 127(2)
N6 C18 C20 125(2)
N6 C19 C21 127.5(17)
C18 C20 C22 119(2)
C22 C21 C19 111(2)
C20 C22 C21 122(2)
C20 C22 N7 130(2)
C21 C22 N7 107(3)
O3 C23 N7 110(3)
O3 C23 C24 123(3)
N7 C23 C24 126.0(19)
N8 C24 C25 128(3)
N8 C24 C23 113(3)
C25 C24 C23 118(3)
C26 C25 C24 119(3)
C25 C26 C27 114(2)
C28 C27 C26 119(2)
N8 C28 C27 131(3)
N8 C28 C29 113(2)
C27 C28 C29 116(3)
O4 C29 N9 124(3)
O4 C29 C28 121(2)
N9 C29 C28 115(3)
C32 C30 C31 117(3)
C32 C30 N9 125(2)
C31 C30 N9 119(2)
C30 C31 C33 120(2)
C30 C32 C34 121(2)
N10 C33 C31 125(2)
N10 C34 C32 123.6(17)
C40 C35 C36 121.1(18)
C40 C35 Ru3 71.0(12)
C36 C35 Ru3 72.5(11)
C37 C36 C35 116(2)
C37 C36 Ru3 68.2(12)
C35 C36 Ru3 67.2(12)
C36 C37 C38 118.8(18)
C36 C37 C41 119(2)
C38 C37 C41 122(2)
C36 C37 Ru3 75.3(12)
C38 C37 Ru3 69.0(11)
C41 C37 Ru3 126.9(12)
C39 C38 C37 117.5(18)
C39 C38 Ru3 72.2(13)
C37 C38 Ru3 70.4(10)
C40 C39 C38 129(2)
C40 C39 Ru3 73.5(12)
C38 C39 Ru3 72.3(12)
C39 C40 C35 117(2)
C39 C40 C42 128(3)
C35 C40 C42 115(3)
C39 C40 Ru3 71.3(12)
C35 C40 Ru3 71.9(12)
C42 C40 Ru3 129.6(16)
C43 C42 C40 113(2)
C43 C42 C44 115(3)
C40 C42 C44 107(2)
C50 C45 C46 117(2)
C50 C45 C51 124(3)
C46 C45 C51 119(3)
C50 C45 Ru4 70.4(11)
C46 C45 Ru4 69.3(12)
C51 C45 Ru4 126.8(13)
C47 C46 C45 119(2)
C47 C46 Ru4 72.5(15)
C45 C46 Ru4 70.5(12)
C48 C47 C46 123(2)
C48 C47 Ru4 74.1(16)
C46 C47 Ru4 70.6(13)
C47 C48 C49 116(2)
C47 C48 C52 123(2)
C49 C48 C52 121(2)
C47 C48 Ru4 70.2(12)
C49 C48 Ru4 67.6(12)
C52 C48 Ru4 132.3(18)
C50 C49 C48 126(2)
C50 C49 Ru4 72.5(12)
C48 C49 Ru4 74.6(11)
C49 C50 C45 119(2)
C49 C50 Ru4 71.0(11)
C45 C50 Ru4 71.8(10)
C53 C52 C48 107(2)
C53 C52 C54 116(2)
C48 C52 C54 111(2)
C56 C55 C60 118(2)
C56 C55 C61 122(2)
C60 C55 C61 119(2)
C56 C55 Ru1 68.7(12)
C60 C55 Ru1 67.7(13)
C61 C55 Ru1 127.5(14)
C55 C56 C57 125(2)
C55 C56 Ru1 75.3(12)
C57 C56 Ru1 70.8(11)
C58 C57 C56 118(2)
C58 C57 Ru1 71.6(13)
C56 C57 Ru1 68.7(10)
C59 C58 C57 117(2)
C59 C58 C62 126(2)
C57 C58 C62 116(3)
C59 C58 Ru1 68.0(13)
C57 C58 Ru1 71.6(12)
C62 C58 Ru1 133.0(16)
C58 C59 C60 126(2)
C58 C59 Ru1 75.4(15)
C60 C59 Ru1 70.6(13)
C55 C60 C59 115(3)
C55 C60 Ru1 74.9(18)
C59 C60 Ru1 67.0(12)
C58 C62 C64 111.6(19)
C58 C62 C63 111(2)
C64 C62 C63 109(2)
C66 C65 C70 117(2)
C66 C65 C71 133(2)
C70 C65 C71 109(3)
C66 C65 Ru2 71.1(12)
C70 C65 Ru2 70.6(10)
C71 C65 Ru2 124.7(15)
C67 C66 C65 122(2)
C67 C66 Ru2 73.3(12)
C65 C66 Ru2 70.0(11)
C66 C67 C68 122(2)
C66 C67 Ru2 72.6(12)
C68 C67 Ru2 70.6(11)
C67 C68 C69 125(2)
C67 C68 C72 127(3)
C69 C68 C72 108(2)
C67 C68 Ru2 73.5(12)
C69 C68 Ru2 72.5(11)
C72 C68 Ru2 126.9(15)
C68 C69 C70 115.4(19)
C68 C69 Ru2 69.3(12)
C70 C69 Ru2 70.3(11)
C69 C70 C65 119(2)
C69 C70 Ru2 71.4(12)
C65 C70 Ru2 69.7(11)
C73 C72 C74 104.5(19)
C73 C72 C68 109.3(19)
C74 C72 C68 107.3(19)
O3O C1O O1O 124.9(18)
O3O C1O C2O 117(2)
O1O C1O C2O 117(2)
O4O C2O O2O 121(2)
O4O C2O C1O 122(2)
O2O C2O C1O 115.7(19)
O8O C3O O6O 130.3(19)
O8O C3O C4O 112(2)
O6O C3O C4O 117(2)
O7O C4O O5O 118(2)
O7O C4O C3O 125(2)
O5O C4O C3O 116.3(18)
C1O O1O Ru2 114.2(12)
C2O O2O Ru2 113.7(13)
C1O O3O Ru1 110.9(14)
C2O O4O Ru1 109.9(15)
C4O O5O Ru3 112.7(13)
C3O O6O Ru3 114.7(13)
C4O O7O Ru4 107.4(14)
C3O O8O Ru4 118.6(14)
O2F S1F O3F 119.3(12)
O2F S1F O1F 109.8(13)
O3F S1F O1F 115.4(11)
O2F S1F C1F 104.1(14)
O3F S1F C1F 115.9(13)
O1F S1F C1F 87.5(19)
F1F C1F F2F 155(7)
F1F C1F F3F 112(5)
F2F C1F F3F 83(2)
F1F C1F S1F 110(4)
F2F C1F S1F 91(4)
F3F C1F S1F 85(3)
O5F S2F O6F 116.5(9)
O5F S2F O4F 115.8(10)
O6F S2F O4F 111.2(8)
O5F S2F C2F 106.9(12)
O6F S2F C2F 104.6(12)
O4F S2F C2F 99.5(14)
F5F C2F F4F 106(2)
F5F C2F F6F 106(2)
F4F C2F F6F 107(2)
F5F C2F S2F 113(2)
F4F C2F S2F 118(2)
F6F C2F S2F 106.9(19)
O7F S3F O9F 113.1(11)
O7F S3F O8F 109.2(14)
O9F S3F O8F 119.5(13)
O7F S3F C3F 96.1(16)
O9F S3F C3F 107.0(12)
O8F S3F C3F 109.3(15)
F7F C3F F9F 115(3)
F7F C3F F8F 103(2)
F9F C3F F8F 94(3)
F7F C3F S3F 119(2)
F9F C3F S3F 116.4(18)
F8F C3F S3F 103(2)

loop_
_geom_bond_atom_site_label_1
_geom_bond_atom_site_label_2
_geom_bond_distance
Ru1 N6 2.061(16)
Ru1 C59 2.11(2)
Ru1 O3O 2.116(11)
Ru1 O4O 2.124(11)
Ru1 C60 2.16(3)
Ru1 C56 2.169(18)
Ru1 C57 2.20(2)
Ru1 C58 2.20(2)
Ru1 C55 2.25(2)
Ru2 N1 2.059(19)
Ru2 O2O 2.080(12)
Ru2 O1O 2.130(12)
Ru2 C68 2.141(19)
Ru2 C65 2.154(19)
Ru2 C70 2.167(17)
Ru2 C66 2.168(19)
Ru2 C67 2.176(18)
Ru2 C69 2.18(2)
Ru3 O5O 2.032(12)
Ru3 N5 2.093(17)
Ru3 O6O 2.122(13)
Ru3 C39 2.127(18)
Ru3 C38 2.128(19)
Ru3 C37 2.148(18)
Ru3 C40 2.15(2)
Ru3 C35 2.164(19)
Ru3 C36 2.24(2)
Ru4 N10 2.077(15)
Ru4 O8O 2.118(13)
Ru4 O7O 2.128(12)
Ru4 C49 2.14(2)
Ru4 C50 2.157(17)
Ru4 C46 2.16(2)
Ru4 C45 2.175(18)
Ru4 C47 2.18(2)
Ru4 C48 2.23(2)
O1 C6 1.34(2)
O2 C12 1.21(3)
O3 C23 1.29(2)
O4 C29 1.23(3)
N1 C2 1.33(3)
N1 C1 1.38(3)
N2 C6 1.30(3)
N2 C5 1.42(3)
N3 C11 1.27(2)
N3 C7 1.42(3)
N4 C13 1.36(4)
N4 C12 1.40(3)
N5 C17 1.29(3)
N5 C16 1.31(3)
N6 C18 1.33(3)
N6 C19 1.33(2)
N7 C23 1.41(3)
N7 C22 1.43(3)
N8 C28 1.30(3)
N8 C24 1.32(3)
N9 C29 1.34(3)
N9 C30 1.45(3)
N10 C33 1.30(2)
N10 C34 1.35(3)
C1 C3 1.37(3)
C2 C4 1.39(3)
C3 C5 1.43(3)
C4 C5 1.38(3)
C6 C7 1.36(3)
C7 C8 1.45(3)
C8 C9 1.37(3)
C9 C10 1.44(3)
C10 C11 1.41(3)
C11 C12 1.48(3)
C13 C14 1.30(3)
C13 C15 1.44(4)
C14 C16 1.39(3)
C15 C17 1.36(4)
C18 C20 1.33(3)
C19 C21 1.43(3)
C20 C22 1.37(3)
C21 C22 1.42(3)
C23 C24 1.47(4)
C24 C25 1.43(4)
C25 C26 1.32(3)
C26 C27 1.46(3)
C27 C28 1.33(3)
C28 C29 1.47(4)
C30 C32 1.32(3)
C30 C31 1.38(3)
C31 C33 1.40(3)
C32 C34 1.40(3)
C35 C40 1.37(3)
C35 C36 1.52(3)
C36 C37 1.38(3)
C37 C38 1.48(3)
C37 C41 1.56(3)
C38 C39 1.30(3)
C39 C40 1.30(3)
C40 C42 1.53(3)
C42 C43 1.49(3)
C42 C44 1.60(4)
C45 C50 1.40(3)
C45 C46 1.49(3)
C45 C51 1.58(3)
C46 C47 1.37(3)
C47 C48 1.35(3)
C48 C49 1.42(3)
C48 C52 1.54(3)
C49 C50 1.35(3)
C52 C53 1.41(4)
C52 C54 1.57(3)
C55 C56 1.37(3)
C55 C60 1.42(4)
C55 C61 1.47(3)
C56 C57 1.51(3)
C57 C58 1.39(3)
C58 C59 1.35(3)
C58 C62 1.48(3)
C59 C60 1.54(3)
C62 C64 1.49(3)
C62 C63 1.67(4)
C65 C66 1.44(3)
C65 C70 1.47(3)
C65 C71 1.57(3)
C66 C67 1.27(3)
C67 C68 1.33(3)
C68 C69 1.41(3)
C68 C72 1.56(3)
C69 C70 1.43(3)
C72 C73 1.54(3)
C72 C74 1.54(3)
C1O O3O 1.22(2)
C1O O1O 1.31(3)
C1O C2O 1.46(3)
C2O O4O 1.19(2)
C2O O2O 1.38(2)
C3O O8O 1.17(2)
C3O O6O 1.24(2)
C3O C4O 1.46(3)
C4O O7O 1.26(2)
C4O O5O 1.38(2)
S1F O2F 1.34(2)
S1F O3F 1.501(18)
S1F O1F 1.557(19)
S1F C1F 2.14(8)
F1F C1F 0.89(5)
F2F C1F 1.39(4)
F3F C1F 1.72(6)
S2F O5F 1.364(14)
S2F O6F 1.470(14)
S2F O4F 1.56(2)
S2F C2F 1.71(3)
F4F C2F 1.33(3)
F5F C2F 1.28(2)
F6F C2F 1.43(3)
S3F O7F 1.42(2)
S3F O9F 1.435(17)
S3F O8F 1.433(17)
S3F C3F 1.81(3)
F7F C3F 1.18(3)
F8F C3F 1.46(4)
F9F C3F 1.29(3)

loop_
_platon_squeeze_void_nr
_platon_squeeze_void_average_x
_platon_squeeze_void_average_y
_platon_squeeze_void_average_z
_platon_squeeze_void_volume
_platon_squeeze_void_count_electrons
_platon_squeeze_void_content
1 0.116 0.000 0.384 1440 346 ' '
2 0.464 0.429 0.269 7 2 ' '
3 0.536 0.571 0.731 7 2 ' '
